data_7239675
loop_
_publ_author_name
'Matsushima, Misaki'
'Wada, Koki'
'Horino, Yuki'
'Takahara, Kazuma'
'Sunatsuki, Yukinari'
'Suzuki, Takayoshi'

_publ_section_title
;
 Transition-metal(ii) complexes with a tripodal hexadentate ligand,
 1,1,1-tris[2-aza-3-(imidazol-4-yl)prop-2-enyl]ethane, exhibiting
 incomplete total or absolute spontaneous resolution
;
_journal_issue 3
_journal_name_full CrystEngComm
_journal_page_first 458
_journal_page_last 466
_journal_paper_doi 10.1039/C9CE01864F
_journal_volume 22
_journal_year 2020
_chemical_formula_moiety '(C17 H21 Fe N9 2+)2, (Cl O4 1-)4, H2 O'
_chemical_formula_sum 'C34 H44 Cl4 Fe2 N18 O17'
_chemical_formula_weight 1230.37
_space_group_crystal_system triclinic
_space_group_IT_number 2
_space_group_name_Hall '-P 1'
_space_group_name_H-M_alt 'P -1'
_atom_sites_solution_hydrogens geom
_atom_sites_solution_primary direct
_atom_sites_solution_secondary difmap
_audit_creation_method SHELXL-2014/7
_audit_update_record
;
2019-11-23 deposited with the CCDC.	2019-12-06 downloaded from the CCDC.
;
_cell_angle_alpha 80.2128(17)
_cell_angle_beta 79.7746(12)
_cell_angle_gamma 80.6301(16)
_cell_formula_units_Z 2
_cell_length_a 10.2032(3)
_cell_length_b 12.8833(5)
_cell_length_c 19.1031(6)
_cell_measurement_reflns_used 36193
_cell_measurement_temperature 192(2)
_cell_measurement_theta_max 30.09
_cell_measurement_theta_min 3.02
_cell_volume 2412.39(14)
_computing_cell_refinement 'RAPID AUTO (Rigaku, ????)'
_computing_data_collection 'RAPID AUTO (Rigaku, ????)'
_computing_data_reduction 'RAPID AUTO (Rigaku, ????)'
_computing_molecular_graphics 'CrystalStructure 4.3'
_computing_publication_material 'SHELXL-2014/7 (Sheldrick, 2014)'
_computing_structure_refinement 'SHELXL-2014/7 (Sheldrick, 2014)'
_computing_structure_solution 'Il Milione (Burla, et al., 2007)'
_diffrn_ambient_temperature 192(2)
_diffrn_detector_area_resol_mean 10.000
_diffrn_measured_fraction_theta_full 0.998
_diffrn_measured_fraction_theta_max 0.997
_diffrn_measurement_device_type 'Rigaku R-AXIS RAPID'
_diffrn_measurement_method \w
_diffrn_radiation_type 'Mo K\a'
_diffrn_radiation_wavelength 0.71075
_diffrn_reflns_av_R_equivalents 0.0303
_diffrn_reflns_av_unetI/netI 0.0288
_diffrn_reflns_Laue_measured_fraction_full 0.998
_diffrn_reflns_Laue_measured_fraction_max 0.997
_diffrn_reflns_limit_h_max 13
_diffrn_reflns_limit_h_min -12
_diffrn_reflns_limit_k_max 16
_diffrn_reflns_limit_k_min -16
_diffrn_reflns_limit_l_max 24
_diffrn_reflns_limit_l_min -24
_diffrn_reflns_number 37308
_diffrn_reflns_point_group_measured_fraction_full 0.998
_diffrn_reflns_point_group_measured_fraction_max 0.997
_diffrn_reflns_theta_full 25.242
_diffrn_reflns_theta_max 27.486
_diffrn_reflns_theta_min 3.017
_diffrn_source 'fine-focus sealed tube'
_exptl_absorpt_coefficient_mu 0.913
_exptl_absorpt_correction_T_max 0.8384
_exptl_absorpt_correction_T_min 0.6581
_exptl_absorpt_correction_type numerical
_exptl_absorpt_process_details 'NUMABS (Rigaku, 1999)'
_exptl_crystal_colour red
_exptl_crystal_density_diffrn 1.694
_exptl_crystal_density_method 'not measured'
_exptl_crystal_description platelet
_exptl_crystal_F_000 1260
_exptl_crystal_size_max 0.500
_exptl_crystal_size_mid 0.400
_exptl_crystal_size_min 0.200
_refine_diff_density_max 1.999
_refine_diff_density_min -0.784
_refine_diff_density_rms 0.106
_refine_ls_extinction_method none
_refine_ls_goodness_of_fit_ref 1.019
_refine_ls_hydrogen_treatment constr
_refine_ls_matrix_type full
_refine_ls_number_parameters 676
_refine_ls_number_reflns 11031
_refine_ls_number_restraints 0
_refine_ls_restrained_S_all 1.019
_refine_ls_R_factor_all 0.0623
_refine_ls_R_factor_gt 0.0576
_refine_ls_shift/su_max 0.001
_refine_ls_shift/su_mean 0.000
_refine_ls_structure_factor_coef Fsqd
_refine_ls_weighting_details 'w=1/[\s^2^(Fo^2^)+(0.1086P)^2^+2.7608P] where P=(Fo^2^+2Fc^2^)/3'
_refine_ls_weighting_scheme calc
_refine_ls_wR_factor_gt 0.1663
_refine_ls_wR_factor_ref 0.1719
_reflns_Friedel_coverage 0.000
_reflns_number_gt 9791
_reflns_number_total 11031
_reflns_threshold_expression 'I > 2\s(I)'
_cod_data_source_file c9ce01864f2.cif
_cod_data_source_block FeH3LClO42
_cod_depositor_comments
;Adding full bibliography for 7239672--7239677.cif.

 Adding full bibliography for 7239672--7239677.cif.
;
_cod_original_cell_volume 2412.38(14)
_cod_database_code 7239675
_shelx_shelxl_version_number 2014/7
_shelx_space_group_comment
;
The symmetry employed for this shelxl refinement is uniquely defined
by the following loop, which should always be used as a source of
symmetry information in preference to the above space-group names.
They are only intended as comments.
;
_shelx_estimated_absorpt_t_min 0.658
_shelx_estimated_absorpt_t_max 0.838

loop_
_space_group_symop_operation_xyz
'x, y, z'
'-x, -y, -z'

loop_
_atom_site_label
_atom_site_type_symbol
_atom_site_fract_x
_atom_site_fract_y
_atom_site_fract_z
_atom_site_U_iso_or_equiv
_atom_site_adp_type
_atom_site_occupancy
_atom_site_site_symmetry_order
_atom_site_calc_flag
_atom_site_refinement_flags_posn
_atom_site_refinement_flags_adp
Fe1 Fe 0.22729(4) 0.10958(3) 0.59415(2) 0.02760(11) Uani 1 1 d . .
Fe2 Fe 0.09701(4) 0.27887(3) 0.91179(2) 0.03429(12) Uani 1 1 d . .
Cl1 Cl -0.20903(9) 0.39200(7) 0.42543(4) 0.04864(19) Uani 1 1 d . .
Cl2 Cl 0.35288(8) 0.42767(6) 0.34564(4) 0.04265(18) Uani 1 1 d . .
Cl3 Cl 0.52986(9) 0.30754(7) 0.06662(6) 0.0556(2) Uani 1 1 d . .
Cl4 Cl 0.26921(10) 0.00971(7) 0.19360(4) 0.0531(2) Uani 1 1 d . .
O1 O -0.2347(4) 0.2867(3) 0.4474(2) 0.0869(11) Uani 1 1 d . .
O2 O -0.2916(4) 0.4559(3) 0.4763(2) 0.0896(11) Uani 1 1 d . .
O3 O -0.2340(6) 0.4294(5) 0.3553(2) 0.132(2) Uani 1 1 d . .
O4 O -0.0728(3) 0.3998(3) 0.4296(2) 0.0900(11) Uani 1 1 d . .
O5 O 0.4418(3) 0.3383(3) 0.3690(2) 0.0815(10) Uani 1 1 d . .
O6 O 0.2252(3) 0.4195(2) 0.3884(3) 0.1043(16) Uani 1 1 d . .
O7 O 0.3951(3) 0.5251(2) 0.35154(16) 0.0616(7) Uani 1 1 d . .
O8 O 0.3462(6) 0.4262(3) 0.2724(2) 0.1190(18) Uani 1 1 d . .
O9 O 0.6595(3) 0.2896(3) 0.0855(2) 0.0827(10) Uani 1 1 d . .
O10 O 0.4391(4) 0.3824(3) 0.1005(3) 0.1043(14) Uani 1 1 d . .
O11 O 0.4851(4) 0.2261(4) 0.0508(5) 0.190(4) Uani 1 1 d . .
O12 O 0.5602(7) 0.3642(9) -0.0053(3) 0.215(5) Uani 1 1 d . .
O13 O 0.3535(4) -0.0645(3) 0.2348(2) 0.0842(10) Uani 1 1 d . .
O14 O 0.2510(5) 0.1116(3) 0.21630(18) 0.0908(12) Uani 1 1 d . .
O15 O 0.1400(3) -0.0247(4) 0.20446(19) 0.0926(12) Uani 1 1 d . .
O16 O 0.3228(3) 0.0151(3) 0.11825(14) 0.0604(7) Uani 1 1 d . .
O17 O 0.0946(5) 0.3272(4) 0.27483(19) 0.0944(12) Uani 1 1 d . .
N1 N 0.0725(2) 0.0347(2) 0.62452(13) 0.0342(5) Uani 1 1 d . .
N2 N 0.0864(2) 0.23379(19) 0.59809(13) 0.0353(5) Uani 1 1 d . .
N3 N -0.0619(3) 0.3770(2) 0.59270(16) 0.0523(7) Uani 1 1 d . .
H3 H -0.0957 0.4447 0.5870 0.063 Uiso 1 1 calc R U
N4 N 0.2578(2) 0.08079(19) 0.69300(12) 0.0336(5) Uani 1 1 d . .
N5 N 0.3666(2) 0.20378(18) 0.58768(13) 0.0332(5) Uani 1 1 d . .
N6 N 0.4936(3) 0.3284(2) 0.57980(17) 0.0462(6) Uani 1 1 d . .
H6 H 0.5402 0.3809 0.5609 0.055 Uiso 1 1 calc R U
N7 N 0.3313(2) -0.02765(18) 0.58030(13) 0.0329(5) Uani 1 1 d . .
N8 N 0.2346(2) 0.11875(19) 0.48947(12) 0.0332(5) Uani 1 1 d . .
N9 N 0.2401(3) 0.1410(3) 0.37314(14) 0.0492(7) Uani 1 1 d . .
H9 H 0.2247 0.1706 0.3298 0.059 Uiso 1 1 calc R U
N10 N -0.0225(3) 0.1745(2) 0.92029(13) 0.0372(5) Uani 1 1 d . .
N11 N 0.2321(3) 0.1490(2) 0.91426(13) 0.0423(6) Uani 1 1 d . .
N12 N 0.3877(3) 0.0100(3) 0.92063(17) 0.0595(8) Uani 1 1 d . .
H12 H 0.4676 -0.0278 0.9213 0.071 Uiso 1 1 calc R U
N13 N 0.0820(3) 0.3078(2) 0.81015(13) 0.0378(5) Uani 1 1 d . .
N14 N 0.2360(3) 0.3754(2) 0.87918(14) 0.0401(5) Uani 1 1 d . .
N15 N 0.3914(3) 0.4806(3) 0.84821(18) 0.0526(7) Uani 1 1 d . .
H15 H 0.4552 0.5168 0.8520 0.063 Uiso 1 1 calc R U
N16 N -0.0653(2) 0.38196(19) 0.92574(13) 0.0356(5) Uani 1 1 d . .
N17 N 0.0910(3) 0.2886(2) 1.01474(13) 0.0385(5) Uani 1 1 d . .
N18 N 0.0978(3) 0.2987(3) 1.12703(14) 0.0497(7) Uani 1 1 d . .
H18 H 0.1256 0.2863 1.1691 0.060 Uiso 1 1 calc R U
C1 C 0.2044(4) -0.2059(3) 0.7473(2) 0.0596(9) Uani 1 1 d . .
H1A H 0.2058 -0.2638 0.7199 0.071 Uiso 1 1 calc R U
H1B H 0.2819 -0.2206 0.7731 0.071 Uiso 1 1 calc R U
H1C H 0.1212 -0.2001 0.7819 0.071 Uiso 1 1 calc R U
C2 C 0.2114(3) -0.1013(2) 0.69592(17) 0.0403(6) Uani 1 1 d . .
C3 C 0.0904(3) -0.0781(2) 0.65488(17) 0.0400(6) Uani 1 1 d . .
H3A H 0.1061 -0.1224 0.6159 0.048 Uiso 1 1 calc R U
H3B H 0.0082 -0.0957 0.6880 0.048 Uiso 1 1 calc R U
C4 C -0.0436(3) 0.0917(3) 0.63097(16) 0.0406(6) Uani 1 1 d . .
H4 H -0.1247 0.0616 0.6467 0.049 Uiso 1 1 calc R U
C5 C -0.0414(3) 0.2044(3) 0.61264(16) 0.0401(6) Uani 1 1 d . .
C6 C -0.1339(4) 0.2947(3) 0.60982(19) 0.0533(9) Uani 1 1 d . .
H6A H -0.2291 0.2984 0.6182 0.064 Uiso 1 1 calc R U
C7 C 0.0702(4) 0.3387(3) 0.58570(17) 0.0437(7) Uani 1 1 d . .
H7 H 0.1412 0.3811 0.5736 0.052 Uiso 1 1 calc R U
C8 C 0.2092(3) -0.0119(3) 0.73998(16) 0.0417(6) Uani 1 1 d . .
H8A H 0.1163 0.0083 0.7639 0.050 Uiso 1 1 calc R U
H8B H 0.2669 -0.0371 0.7777 0.050 Uiso 1 1 calc R U
C9 C 0.3428(3) 0.1299(3) 0.71148(16) 0.0395(6) Uani 1 1 d . .
H9A H 0.3665 0.1170 0.7584 0.047 Uiso 1 1 calc R U
C10 C 0.3991(3) 0.2061(2) 0.65524(16) 0.0374(6) Uani 1 1 d . .
C11 C 0.4788(3) 0.2836(3) 0.6498(2) 0.0473(7) Uani 1 1 d . .
H11 H 0.5162 0.3022 0.6873 0.057 Uiso 1 1 calc R U
C12 C 0.4247(3) 0.2790(2) 0.54369(18) 0.0398(6) Uani 1 1 d . .
H12A H 0.4193 0.2962 0.4938 0.048 Uiso 1 1 calc R U
C13 C 0.3441(3) -0.1116(2) 0.64202(17) 0.0397(6) Uani 1 1 d . .
H13A H 0.4205 -0.1040 0.6654 0.048 Uiso 1 1 calc R U
H13B H 0.3608 -0.1823 0.6259 0.048 Uiso 1 1 calc R U
C14 C 0.3568(3) -0.0516(2) 0.51591(17) 0.0384(6) Uani 1 1 d . .
H14 H 0.4020 -0.1188 0.5051 0.046 Uiso 1 1 calc R U
C15 C 0.3115(3) 0.0314(2) 0.46221(15) 0.0361(6) Uani 1 1 d . .
C16 C 0.3155(3) 0.0456(3) 0.38915(17) 0.0463(7) Uani 1 1 d . .
H16 H 0.3614 -0.0013 0.3566 0.056 Uiso 1 1 calc R U
C17 C 0.1926(3) 0.1833(3) 0.43404(16) 0.0425(7) Uani 1 1 d . .
H17 H 0.1371 0.2497 0.4367 0.051 Uiso 1 1 calc R U
C18 C -0.2894(4) 0.3104(3) 0.8106(2) 0.0528(8) Uani 1 1 d . .
H18A H -0.2910 0.2445 0.7919 0.063 Uiso 1 1 calc R U
H18B H -0.3680 0.3222 0.8476 0.063 Uiso 1 1 calc R U
H18C H -0.2913 0.3702 0.7714 0.063 Uiso 1 1 calc R U
C19 C -0.1612(3) 0.3015(2) 0.84350(16) 0.0395(6) Uani 1 1 d . .
C20 C -0.1612(3) 0.2074(2) 0.90567(17) 0.0402(6) Uani 1 1 d . .
H20A H -0.2200 0.2292 0.9492 0.048 Uiso 1 1 calc R U
H20B H -0.1957 0.1473 0.8921 0.048 Uiso 1 1 calc R U
C21 C 0.0298(3) 0.0757(2) 0.92226(16) 0.0422(7) Uani 1 1 d . .
H21 H -0.0215 0.0201 0.9230 0.051 Uiso 1 1 calc R U
C22 C 0.1720(3) 0.0576(3) 0.92319(16) 0.0448(7) Uani 1 1 d . .
C23 C 0.2702(4) -0.0299(3) 0.92683(19) 0.0554(9) Uani 1 1 d . .
H23 H 0.2581 -0.1025 0.9325 0.067 Uiso 1 1 calc R U
C24 C 0.3617(4) 0.1177(3) 0.91330(19) 0.0541(9) Uani 1 1 d . .
H24 H 0.4276 0.1638 0.9082 0.065 Uiso 1 1 calc R U
C25 C -0.0354(3) 0.2821(3) 0.78537(16) 0.0423(7) Uani 1 1 d . .
H25A H -0.0202 0.2069 0.7774 0.051 Uiso 1 1 calc R U
H25B H -0.0498 0.3275 0.7393 0.051 Uiso 1 1 calc R U
C26 C 0.1549(3) 0.3742(3) 0.77033(16) 0.0437(7) Uani 1 1 d . .
H26 H 0.1479 0.3972 0.7210 0.052 Uiso 1 1 calc R U
C27 C 0.2478(3) 0.4114(3) 0.80567(17) 0.0429(7) Uani 1 1 d . .
C28 C 0.3434(3) 0.4777(3) 0.7861(2) 0.0504(8) Uani 1 1 d . .
H28 H 0.3709 0.5140 0.7394 0.060 Uiso 1 1 calc R U
C29 C 0.3247(3) 0.4192(3) 0.90226(19) 0.0464(7) Uani 1 1 d . .
H29 H 0.3398 0.4088 0.9508 0.056 Uiso 1 1 calc R U
C30 C -0.1578(3) 0.4052(2) 0.87322(17) 0.0403(6) Uani 1 1 d . .
H30A H -0.1273 0.4603 0.8336 0.048 Uiso 1 1 calc R U
H30B H -0.2489 0.4321 0.8963 0.048 Uiso 1 1 calc R U
C31 C -0.1052(3) 0.4056(2) 0.98945(16) 0.0384(6) Uani 1 1 d . .
H31 H -0.1871 0.4500 1.0019 0.046 Uiso 1 1 calc R U
C32 C -0.0167(3) 0.3598(2) 1.04036(16) 0.0388(6) Uani 1 1 d . .
C33 C -0.0124(4) 0.3662(3) 1.11061(17) 0.0458(7) Uani 1 1 d . .
H33 H -0.0736 0.4088 1.1413 0.055 Uiso 1 1 calc R U
C34 C 0.1581(4) 0.2535(3) 1.06895(17) 0.0468(7) Uani 1 1 d . .
H34 H 0.2376 0.2034 1.0672 0.056 Uiso 1 1 calc R U

loop_
_atom_site_aniso_label
_atom_site_aniso_U_11
_atom_site_aniso_U_22
_atom_site_aniso_U_33
_atom_site_aniso_U_23
_atom_site_aniso_U_13
_atom_site_aniso_U_12
Fe1 0.02751(19) 0.02657(19) 0.02895(19) -0.00495(14) -0.00439(14) -0.00340(14)
Fe2 0.0339(2) 0.0384(2) 0.0278(2) -0.00302(15) -0.00542(15) 0.00219(16)
Cl1 0.0578(5) 0.0437(4) 0.0471(4) -0.0013(3) -0.0139(3) -0.0138(3)
Cl2 0.0428(4) 0.0335(3) 0.0518(4) -0.0023(3) -0.0092(3) -0.0074(3)
Cl3 0.0455(4) 0.0517(5) 0.0745(6) -0.0225(4) -0.0152(4) -0.0005(3)
Cl4 0.0630(5) 0.0571(5) 0.0382(4) -0.0063(3) -0.0042(3) -0.0103(4)
O1 0.131(3) 0.0549(18) 0.077(2) -0.0100(15) 0.000(2) -0.0366(19)
O2 0.097(3) 0.0573(19) 0.103(3) -0.0140(18) 0.010(2) 0.0007(17)
O3 0.183(5) 0.166(5) 0.060(2) 0.036(3) -0.050(3) -0.082(4)
O4 0.0555(18) 0.089(2) 0.121(3) -0.001(2) -0.0124(18) -0.0145(17)
O5 0.070(2) 0.0654(19) 0.095(2) -0.0019(17) -0.0137(17) 0.0230(16)
O6 0.0473(16) 0.0419(15) 0.210(5) -0.025(2) 0.030(2) -0.0126(12)
O7 0.0604(16) 0.0560(15) 0.0747(18) -0.0201(13) 0.0016(13) -0.0285(13)
O8 0.227(6) 0.086(3) 0.067(2) 0.0019(19) -0.064(3) -0.056(3)
O9 0.0651(19) 0.088(2) 0.107(3) -0.026(2) -0.0344(18) -0.0084(17)
O10 0.071(2) 0.086(3) 0.156(4) -0.059(3) 0.010(2) 0.0008(19)
O11 0.066(2) 0.089(3) 0.451(12) -0.125(5) -0.076(4) 0.011(2)
O12 0.140(5) 0.358(13) 0.092(4) 0.035(5) -0.025(3) 0.063(7)
O13 0.079(2) 0.098(3) 0.077(2) -0.0267(19) -0.0281(17) 0.0153(19)
O14 0.142(3) 0.069(2) 0.0598(19) -0.0215(16) -0.020(2) 0.009(2)
O15 0.0565(18) 0.153(4) 0.067(2) -0.022(2) 0.0094(15) -0.026(2)
O16 0.0605(16) 0.0801(19) 0.0415(13) -0.0143(12) 0.0036(11) -0.0191(14)
O17 0.126(3) 0.114(3) 0.0576(19) -0.0144(19) -0.0223(19) -0.047(3)
N1 0.0311(11) 0.0384(12) 0.0341(11) -0.0060(9) -0.0049(9) -0.0075(9)
N2 0.0365(12) 0.0345(12) 0.0351(12) -0.0090(9) -0.0085(9) 0.0016(9)
N3 0.0609(18) 0.0437(15) 0.0471(15) -0.0093(12) -0.0161(13) 0.0200(13)
N4 0.0333(11) 0.0363(12) 0.0310(11) -0.0058(9) -0.0042(9) -0.0046(9)
N5 0.0328(11) 0.0296(11) 0.0383(12) -0.0073(9) -0.0064(9) -0.0040(9)
N6 0.0435(14) 0.0339(13) 0.0642(17) -0.0033(12) -0.0119(12) -0.0145(11)
N7 0.0286(10) 0.0296(11) 0.0392(12) -0.0053(9) -0.0030(9) -0.0030(8)
N8 0.0356(11) 0.0339(11) 0.0321(11) -0.0048(9) -0.0062(9) -0.0099(9)
N9 0.0599(17) 0.0605(18) 0.0317(12) 0.0012(12) -0.0103(11) -0.0261(14)
N10 0.0404(13) 0.0375(12) 0.0297(11) 0.0001(9) -0.0063(9) 0.0017(10)
N11 0.0408(13) 0.0493(15) 0.0320(12) -0.0052(10) -0.0064(10) 0.0083(11)
N12 0.0528(18) 0.065(2) 0.0488(16) -0.0036(14) -0.0079(13) 0.0215(15)
N13 0.0417(13) 0.0408(13) 0.0294(11) -0.0053(10) -0.0058(9) -0.0003(10)
N14 0.0371(12) 0.0447(14) 0.0365(12) -0.0076(10) -0.0041(10) 0.0005(10)
N15 0.0378(14) 0.0541(17) 0.0672(19) -0.0199(14) -0.0031(13) -0.0043(12)
N16 0.0369(12) 0.0324(11) 0.0350(12) -0.0019(9) -0.0049(9) -0.0016(9)
N17 0.0387(13) 0.0443(14) 0.0306(11) -0.0026(10) -0.0052(9) -0.0034(10)
N18 0.0600(17) 0.0610(18) 0.0310(12) -0.0006(12) -0.0100(11) -0.0198(14)
C1 0.071(2) 0.048(2) 0.056(2) 0.0152(16) -0.0137(18) -0.0199(18)
C2 0.0412(15) 0.0366(14) 0.0412(15) 0.0032(12) -0.0064(12) -0.0092(12)
C3 0.0376(14) 0.0394(15) 0.0437(15) -0.0028(12) -0.0035(12) -0.0139(12)
C4 0.0291(13) 0.0553(18) 0.0389(15) -0.0088(13) -0.0059(11) -0.0069(12)
C5 0.0328(14) 0.0509(17) 0.0365(14) -0.0099(12) -0.0102(11) 0.0040(12)
C6 0.0417(17) 0.067(2) 0.0469(18) -0.0119(16) -0.0141(14) 0.0178(16)
C7 0.0541(18) 0.0363(15) 0.0400(15) -0.0095(12) -0.0124(13) 0.0060(13)
C8 0.0448(16) 0.0477(17) 0.0318(13) 0.0007(12) -0.0052(11) -0.0113(13)
C9 0.0400(15) 0.0454(16) 0.0361(14) -0.0100(12) -0.0096(11) -0.0060(12)
C10 0.0361(14) 0.0384(14) 0.0408(15) -0.0102(12) -0.0100(11) -0.0051(11)
C11 0.0478(17) 0.0442(17) 0.0558(19) -0.0104(14) -0.0157(14) -0.0118(14)
C12 0.0383(14) 0.0335(14) 0.0465(16) -0.0007(12) -0.0071(12) -0.0058(11)
C13 0.0380(15) 0.0308(13) 0.0481(16) 0.0005(12) -0.0093(12) -0.0015(11)
C14 0.0320(13) 0.0380(14) 0.0454(15) -0.0141(12) -0.0009(11) -0.0021(11)
C15 0.0337(13) 0.0410(15) 0.0358(14) -0.0108(11) -0.0004(10) -0.0116(11)
C16 0.0465(17) 0.062(2) 0.0352(15) -0.0144(14) 0.0023(12) -0.0219(15)
C17 0.0527(17) 0.0402(15) 0.0372(15) 0.0016(12) -0.0134(13) -0.0149(13)
C18 0.0491(18) 0.054(2) 0.056(2) 0.0008(16) -0.0240(15) -0.0013(15)
C19 0.0408(15) 0.0394(15) 0.0374(14) 0.0001(12) -0.0126(11) -0.0012(12)
C20 0.0393(15) 0.0385(15) 0.0412(15) -0.0010(12) -0.0088(12) -0.0027(12)
C21 0.0538(18) 0.0361(15) 0.0330(14) -0.0007(11) -0.0064(12) -0.0001(13)
C22 0.0519(18) 0.0443(16) 0.0308(13) -0.0018(12) -0.0062(12) 0.0109(14)
C23 0.066(2) 0.0491(19) 0.0410(17) -0.0019(14) -0.0085(15) 0.0169(17)
C24 0.0429(17) 0.068(2) 0.0439(17) -0.0072(16) -0.0068(13) 0.0140(16)
C25 0.0490(17) 0.0464(17) 0.0320(14) -0.0025(12) -0.0122(12) -0.0050(13)
C26 0.0467(16) 0.0516(18) 0.0297(13) -0.0034(12) -0.0006(11) -0.0058(13)
C27 0.0411(15) 0.0479(17) 0.0361(15) -0.0072(12) 0.0009(12) -0.0018(13)
C28 0.0445(17) 0.0532(19) 0.0502(18) -0.0094(15) 0.0032(14) -0.0071(14)
C29 0.0368(15) 0.0530(18) 0.0505(18) -0.0177(15) -0.0085(13) 0.0026(13)
C30 0.0408(15) 0.0357(14) 0.0412(15) 0.0011(12) -0.0107(12) 0.0026(11)
C31 0.0411(15) 0.0324(13) 0.0392(14) -0.0053(11) -0.0018(11) -0.0027(11)
C32 0.0448(16) 0.0358(14) 0.0353(14) -0.0050(11) -0.0022(11) -0.0085(12)
C33 0.0597(19) 0.0444(16) 0.0344(14) -0.0077(12) -0.0012(13) -0.0144(14)
C34 0.0472(17) 0.059(2) 0.0339(14) -0.0009(13) -0.0105(12) -0.0066(15)

loop_
_atom_type_symbol
_atom_type_description
_atom_type_scat_dispersion_real
_atom_type_scat_dispersion_imag
_atom_type_scat_source
C C 0.0033 0.0016 'International Tables Vol C Tables 4.2.6.8 and 6.1.1.4'
H H 0.0000 0.0000 'International Tables Vol C Tables 4.2.6.8 and 6.1.1.4'
Cl Cl 0.1484 0.1585 'International Tables Vol C Tables 4.2.6.8 and 6.1.1.4'
Fe Fe 0.3463 0.8444 'International Tables Vol C Tables 4.2.6.8 and 6.1.1.4'
N N 0.0061 0.0033 'International Tables Vol C Tables 4.2.6.8 and 6.1.1.4'
O O 0.0106 0.0060 'International Tables Vol C Tables 4.2.6.8 and 6.1.1.4'

loop_
_geom_angle_atom_site_label_1
_geom_angle_atom_site_label_2
_geom_angle_atom_site_label_3
_geom_angle
N4 Fe1 N1 87.47(10)
N4 Fe1 N7 88.12(10)
N1 Fe1 N7 86.71(10)
N4 Fe1 N2 100.59(10)
N1 Fe1 N2 81.54(10)
N7 Fe1 N2 164.99(10)
N4 Fe1 N8 167.32(10)
N1 Fe1 N8 97.92(10)
N7 Fe1 N8 80.78(10)
N2 Fe1 N8 91.59(10)
N4 Fe1 N5 81.00(10)
N1 Fe1 N5 164.14(10)
N7 Fe1 N5 103.64(10)
N2 Fe1 N5 89.88(10)
N8 Fe1 N5 95.61(10)
N10 Fe2 N13 86.95(11)
N10 Fe2 N16 86.27(11)
N13 Fe2 N16 86.38(10)
N10 Fe2 N17 99.96(10)
N13 Fe2 N17 165.02(11)
N16 Fe2 N17 80.88(10)
N10 Fe2 N14 165.76(11)
N13 Fe2 N14 81.20(11)
N16 Fe2 N14 100.75(11)
N17 Fe2 N14 93.42(11)
N10 Fe2 N11 81.28(11)
N13 Fe2 N11 100.79(10)
N16 Fe2 N11 165.23(11)
N17 Fe2 N11 93.43(11)
N14 Fe2 N11 93.15(12)
O3 Cl1 O1 111.7(3)
O3 Cl1 O4 109.3(3)
O1 Cl1 O4 110.2(3)
O3 Cl1 O2 111.6(3)
O1 Cl1 O2 107.5(2)
O4 Cl1 O2 106.4(3)
O5 Cl2 O8 107.9(3)
O5 Cl2 O6 107.7(2)
O8 Cl2 O6 110.7(3)
O5 Cl2 O7 112.8(2)
O8 Cl2 O7 108.4(2)
O6 Cl2 O7 109.32(19)
O11 Cl3 O10 118.6(3)
O11 Cl3 O9 116.9(3)
O10 Cl3 O9 115.8(3)
O11 Cl3 O12 99.0(6)
O10 Cl3 O12 102.0(4)
O9 Cl3 O12 98.8(3)
O13 Cl4 O14 110.9(2)
O13 Cl4 O15 108.8(3)
O14 Cl4 O15 107.4(3)
O13 Cl4 O16 110.3(2)
O14 Cl4 O16 111.3(2)
O15 Cl4 O16 108.05(19)
C4 N1 C3 121.5(3)
C4 N1 Fe1 116.9(2)
C3 N1 Fe1 119.93(18)
C7 N2 C5 106.3(3)
C7 N2 Fe1 141.4(2)
C5 N2 Fe1 112.0(2)
C7 N3 C6 109.0(3)
C7 N3 H3 125.5
C6 N3 H3 125.5
C9 N4 C8 120.6(3)
C9 N4 Fe1 118.3(2)
C8 N4 Fe1 119.54(19)
C12 N5 C10 106.1(2)
C12 N5 Fe1 141.4(2)
C10 N5 Fe1 111.24(19)
C11 N6 C12 108.8(3)
C11 N6 H6 125.6
C12 N6 H6 125.6
C14 N7 C13 119.9(3)
C14 N7 Fe1 117.5(2)
C13 N7 Fe1 120.00(19)
C17 N8 C15 106.3(3)
C17 N8 Fe1 140.9(2)
C15 N8 Fe1 112.71(19)
C17 N9 C16 109.3(3)
C17 N9 H9 125.4
C16 N9 H9 125.4
C21 N10 C20 119.9(3)
C21 N10 Fe2 117.9(2)
C20 N10 Fe2 120.32(19)
C24 N11 C22 106.5(3)
C24 N11 Fe2 141.8(3)
C22 N11 Fe2 111.6(2)
C23 N12 C24 108.9(3)
C23 N12 H12 125.6
C24 N12 H12 125.6
C26 N13 C25 120.2(3)
C26 N13 Fe2 117.2(2)
C25 N13 Fe2 119.9(2)
C29 N14 C27 105.4(3)
C29 N14 Fe2 142.5(2)
C27 N14 Fe2 112.1(2)
C29 N15 C28 108.7(3)
C29 N15 H15 125.6
C28 N15 H15 125.6
C31 N16 C30 119.9(3)
C31 N16 Fe2 117.1(2)
C30 N16 Fe2 120.45(19)
C34 N17 C32 105.8(3)
C34 N17 Fe2 141.9(2)
C32 N17 Fe2 112.29(19)
C34 N18 C33 109.3(3)
C34 N18 H18 125.3
C33 N18 H18 125.3
C2 C1 H1A 109.5
C2 C1 H1B 109.5
H1A C1 H1B 109.5
C2 C1 H1C 109.5
H1A C1 H1C 109.5
H1B C1 H1C 109.5
C1 C2 C8 108.6(3)
C1 C2 C3 109.7(3)
C8 C2 C3 110.1(3)
C1 C2 C13 108.7(3)
C8 C2 C13 110.0(3)
C3 C2 C13 109.8(3)
N1 C3 C2 109.2(2)
N1 C3 H3A 109.8
C2 C3 H3A 109.8
N1 C3 H3B 109.8
C2 C3 H3B 109.8
H3A C3 H3B 108.3
N1 C4 C5 115.0(3)
N1 C4 H4 122.5
C5 C4 H4 122.5
C6 C5 N2 108.7(3)
C6 C5 C4 137.0(3)
N2 C5 C4 114.1(2)
N3 C6 C5 105.9(3)
N3 C6 H6A 127.1
C5 C6 H6A 127.1
N2 C7 N3 110.1(3)
N2 C7 H7 124.9
N3 C7 H7 124.9
N4 C8 C2 110.0(2)
N4 C8 H8A 109.7
C2 C8 H8A 109.7
N4 C8 H8B 109.7
C2 C8 H8B 109.7
H8A C8 H8B 108.2
N4 C9 C10 114.2(3)
N4 C9 H9A 122.9
C10 C9 H9A 122.9
C11 C10 N5 109.0(3)
C11 C10 C9 136.4(3)
N5 C10 C9 114.6(2)
N6 C11 C10 105.9(3)
N6 C11 H11 127.1
C10 C11 H11 127.1
N5 C12 N6 110.2(3)
N5 C12 H12A 124.9
N6 C12 H12A 124.9
N7 C13 C2 108.3(2)
N7 C13 H13A 110.0
C2 C13 H13A 110.0
N7 C13 H13B 110.0
C2 C13 H13B 110.0
H13A C13 H13B 108.4
N7 C14 C15 114.5(3)
N7 C14 H14 122.8
C15 C14 H14 122.8
C16 C15 N8 109.1(3)
C16 C15 C14 136.6(3)
N8 C15 C14 114.1(2)
N9 C16 C15 105.4(3)
N9 C16 H16 127.3
C15 C16 H16 127.3
N8 C17 N9 110.0(3)
N8 C17 H17 125.0
N9 C17 H17 125.0
C19 C18 H18A 109.5
C19 C18 H18B 109.5
H18A C18 H18B 109.5
C19 C18 H18C 109.5
H18A C18 H18C 109.5
H18B C18 H18C 109.5
C18 C19 C30 109.8(3)
C18 C19 C20 108.5(3)
C30 C19 C20 109.4(2)
C18 C19 C25 110.0(3)
C30 C19 C25 109.3(3)
C20 C19 C25 109.9(2)
N10 C20 C19 108.5(2)
N10 C20 H20A 110.0
C19 C20 H20A 110.0
N10 C20 H20B 110.0
C19 C20 H20B 110.0
H20A C20 H20B 108.4
N10 C21 C22 114.1(3)
N10 C21 H21 123.0
C22 C21 H21 123.0
C23 C22 N11 108.9(3)
C23 C22 C21 136.2(4)
N11 C22 C21 114.8(3)
N12 C23 C22 105.5(4)
N12 C23 H23 127.2
C22 C23 H23 127.2
N11 C24 N12 110.2(4)
N11 C24 H24 124.9
N12 C24 H24 124.9
N13 C25 C19 108.8(2)
N13 C25 H25A 109.9
C19 C25 H25A 109.9
N13 C25 H25B 109.9
C19 C25 H25B 109.9
H25A C25 H25B 108.3
N13 C26 C27 115.3(3)
N13 C26 H26 122.4
C27 C26 H26 122.4
C28 C27 N14 109.9(3)
C28 C27 C26 136.1(3)
N14 C27 C26 114.0(3)
C27 C28 N15 105.0(3)
C27 C28 H28 127.5
N15 C28 H28 127.5
N14 C29 N15 111.0(3)
N14 C29 H29 124.5
N15 C29 H29 124.5
N16 C30 C19 108.2(2)
N16 C30 H30A 110.0
C19 C30 H30A 110.0
N16 C30 H30B 110.0
C19 C30 H30B 110.0
H30A C30 H30B 108.4
N16 C31 C32 114.8(3)
N16 C31 H31 122.6
C32 C31 H31 122.6
C33 C32 N17 109.5(3)
C33 C32 C31 135.9(3)
N17 C32 C31 114.6(3)
N18 C33 C32 105.2(3)
N18 C33 H33 127.4
C32 C33 H33 127.4
N17 C34 N18 110.2(3)
N17 C34 H34 124.9
N18 C34 H34 124.9

loop_
_geom_bond_atom_site_label_1
_geom_bond_atom_site_label_2
_geom_bond_distance
Fe1 N4 1.932(2)
Fe1 N1 1.934(2)
Fe1 N7 1.942(2)
Fe1 N2 1.972(2)
Fe1 N8 1.972(2)
Fe1 N5 1.989(2)
Fe2 N10 1.927(3)
Fe2 N13 1.942(2)
Fe2 N16 1.955(2)
Fe2 N17 1.981(2)
Fe2 N14 1.986(3)
Fe2 N11 1.987(3)
Cl1 O3 1.398(4)
Cl1 O1 1.402(3)
Cl1 O4 1.427(3)
Cl1 O2 1.445(4)
Cl2 O5 1.407(3)
Cl2 O8 1.415(4)
Cl2 O6 1.418(3)
Cl2 O7 1.420(3)
Cl3 O11 1.309(4)
Cl3 O10 1.383(4)
Cl3 O9 1.405(3)
Cl3 O12 1.448(7)
Cl4 O13 1.410(4)
Cl4 O14 1.425(3)
Cl4 O15 1.428(4)
Cl4 O16 1.440(3)
N1 C4 1.286(4)
N1 C3 1.465(4)
N2 C7 1.320(4)
N2 C5 1.385(4)
N3 C7 1.349(5)
N3 C6 1.350(5)
N3 H3 0.8800
N4 C9 1.281(4)
N4 C8 1.466(4)
N5 C12 1.315(4)
N5 C10 1.395(4)
N6 C11 1.355(5)
N6 C12 1.357(4)
N6 H6 0.8800
N7 C14 1.290(4)
N7 C13 1.467(4)
N8 C17 1.319(4)
N8 C15 1.385(4)
N9 C17 1.347(4)
N9 C16 1.358(5)
N9 H9 0.8800
N10 C21 1.294(4)
N10 C20 1.471(4)
N11 C24 1.316(4)
N11 C22 1.387(5)
N12 C23 1.357(6)
N12 C24 1.358(5)
N12 H12 0.8800
N13 C26 1.284(4)
N13 C25 1.467(4)
N14 C29 1.313(4)
N14 C27 1.392(4)
N15 C29 1.342(5)
N15 C28 1.370(5)
N15 H15 0.8800
N16 C31 1.284(4)
N16 C30 1.460(4)
N17 C34 1.318(4)
N17 C32 1.386(4)
N18 C34 1.345(5)
N18 C33 1.354(5)
N18 H18 0.8800
C1 C2 1.531(4)
C1 H1A 0.9800
C1 H1B 0.9800
C1 H1C 0.9800
C2 C8 1.532(5)
C2 C3 1.540(4)
C2 C13 1.550(4)
C3 H3A 0.9900
C3 H3B 0.9900
C4 C5 1.437(5)
C4 H4 0.9500
C5 C6 1.373(4)
C6 H6A 0.9500
C7 H7 0.9500
C8 H8A 0.9900
C8 H8B 0.9900
C9 C10 1.433(4)
C9 H9A 0.9500
C10 C11 1.367(4)
C11 H11 0.9500
C12 H12A 0.9500
C13 H13A 0.9900
C13 H13B 0.9900
C14 C15 1.430(4)
C14 H14 0.9500
C15 C16 1.371(4)
C16 H16 0.9500
C17 H17 0.9500
C18 C19 1.529(4)
C18 H18A 0.9800
C18 H18B 0.9800
C18 H18C 0.9800
C19 C30 1.545(4)
C19 C20 1.547(4)
C19 C25 1.558(4)
C20 H20A 0.9900
C20 H20B 0.9900
C21 C22 1.434(5)
C21 H21 0.9500
C22 C23 1.382(4)
C23 H23 0.9500
C24 H24 0.9500
C25 H25A 0.9900
C25 H25B 0.9900
C26 C27 1.439(5)
C26 H26 0.9500
C27 C28 1.361(5)
C28 H28 0.9500
C29 H29 0.9500
C30 H30A 0.9900
C30 H30B 0.9900
C31 C32 1.432(4)
C31 H31 0.9500
C32 C33 1.367(4)
C33 H33 0.9500
C34 H34 0.9500

loop_
_geom_hbond_atom_site_label_D
_geom_hbond_atom_site_label_H
_geom_hbond_atom_site_label_A
_geom_hbond_distance_DH
_geom_hbond_distance_HA
_geom_hbond_distance_DA
_geom_hbond_angle_DHA
_geom_hbond_site_symmetry_A
N3 H3 O6 0.880 2.082 2.910(4) 156.4 2_566
N6 H6 O7 0.880 2.458 2.940(5) 114.9 2_666
N9 H9 O14 0.880 2.374 3.064(5) 135.4 .
N12 H12 O16 0.880 2.161 2.894(4) 140.4 2_656
N15 H15 O10 0.880 2.208 3.041(6) 157.9 2_666
N18 H18 O17 0.880 2.130 2.902(5) 146.1 1_556

loop_
_geom_torsion_atom_site_label_1
_geom_torsion_atom_site_label_2
_geom_torsion_atom_site_label_3
_geom_torsion_atom_site_label_4
_geom_torsion
C4 N1 C3 C2 -132.9(3)
Fe1 N1 C3 C2 32.2(3)
C1 C2 C3 N1 161.7(3)
C8 C2 C3 N1 42.3(3)
C13 C2 C3 N1 -78.9(3)
C3 N1 C4 C5 167.1(3)
Fe1 N1 C4 C5 1.5(3)
C7 N2 C5 C6 -1.1(3)
Fe1 N2 C5 C6 -176.0(2)
C7 N2 C5 C4 -177.2(3)
Fe1 N2 C5 C4 7.9(3)
N1 C4 C5 C6 179.1(4)
N1 C4 C5 N2 -6.3(4)
C7 N3 C6 C5 -0.4(4)
N2 C5 C6 N3 0.9(4)
C4 C5 C6 N3 175.7(3)
C5 N2 C7 N3 0.8(3)
Fe1 N2 C7 N3 173.3(2)
C6 N3 C7 N2 -0.3(4)
C9 N4 C8 C2 -134.4(3)
Fe1 N4 C8 C2 31.2(3)
C1 C2 C8 N4 162.1(3)
C3 C2 C8 N4 -77.8(3)
C13 C2 C8 N4 43.3(3)
C8 N4 C9 C10 169.3(3)
Fe1 N4 C9 C10 3.5(4)
C12 N5 C10 C11 -0.6(3)
Fe1 N5 C10 C11 -170.8(2)
C12 N5 C10 C9 179.2(3)
Fe1 N5 C10 C9 9.0(3)
N4 C9 C10 C11 171.3(4)
N4 C9 C10 N5 -8.4(4)
C12 N6 C11 C10 -0.1(4)
N5 C10 C11 N6 0.4(4)
C9 C10 C11 N6 -179.2(3)
C10 N5 C12 N6 0.5(3)
Fe1 N5 C12 N6 165.7(2)
C11 N6 C12 N5 -0.2(4)
C14 N7 C13 C2 -127.9(3)
Fe1 N7 C13 C2 33.6(3)
C1 C2 C13 N7 162.1(3)
C8 C2 C13 N7 -79.2(3)
C3 C2 C13 N7 42.1(3)
C13 N7 C14 C15 166.1(2)
Fe1 N7 C14 C15 4.2(3)
C17 N8 C15 C16 0.5(3)
Fe1 N8 C15 C16 -177.80(19)
C17 N8 C15 C14 -175.2(2)
Fe1 N8 C15 C14 6.5(3)
N7 C14 C15 C16 178.9(3)
N7 C14 C15 N8 -7.0(4)
C17 N9 C16 C15 0.2(3)
N8 C15 C16 N9 -0.5(3)
C14 C15 C16 N9 173.8(3)
C15 N8 C17 N9 -0.4(3)
Fe1 N8 C17 N9 177.2(2)
C16 N9 C17 N8 0.1(4)
C21 N10 C20 C19 -128.0(3)
Fe2 N10 C20 C19 35.7(3)
C18 C19 C20 N10 160.2(3)
C30 C19 C20 N10 -80.0(3)
C25 C19 C20 N10 40.0(3)
C20 N10 C21 C22 168.7(3)
Fe2 N10 C21 C22 4.5(3)
C24 N11 C22 C23 -0.6(4)
Fe2 N11 C22 C23 -178.1(2)
C24 N11 C22 C21 -177.3(3)
Fe2 N11 C22 C21 5.3(3)
N10 C21 C22 C23 178.1(4)
N10 C21 C22 N11 -6.4(4)
C24 N12 C23 C22 -0.2(4)
N11 C22 C23 N12 0.5(4)
C21 C22 C23 N12 176.1(3)
C22 N11 C24 N12 0.5(4)
Fe2 N11 C24 N12 176.7(3)
C23 N12 C24 N11 -0.2(4)
C26 N13 C25 C19 -125.9(3)
Fe2 N13 C25 C19 34.9(3)
C18 C19 C25 N13 161.9(3)
C30 C19 C25 N13 41.3(3)
C20 C19 C25 N13 -78.7(3)
C25 N13 C26 C27 166.7(3)
Fe2 N13 C26 C27 5.4(4)
C29 N14 C27 C28 -0.7(4)
Fe2 N14 C27 C28 179.6(2)
C29 N14 C27 C26 -178.3(3)
Fe2 N14 C27 C26 2.0(3)
N13 C26 C27 C28 178.4(4)
N13 C26 C27 N14 -4.8(4)
N14 C27 C28 N15 0.9(4)
C26 C27 C28 N15 177.7(4)
C29 N15 C28 C27 -0.7(4)
C27 N14 C29 N15 0.2(4)
Fe2 N14 C29 N15 179.8(3)
C28 N15 C29 N14 0.4(4)
C31 N16 C30 C19 -125.9(3)
Fe2 N16 C30 C19 35.3(3)
C18 C19 C30 N16 159.6(3)
C20 C19 C30 N16 40.6(3)
C25 C19 C30 N16 -79.7(3)
C30 N16 C31 C32 167.5(3)
Fe2 N16 C31 C32 5.6(3)
C34 N17 C32 C33 0.0(4)
Fe2 N17 C32 C33 -177.6(2)
C34 N17 C32 C31 -178.5(3)
Fe2 N17 C32 C31 3.9(3)
N16 C31 C32 C33 175.8(3)
N16 C31 C32 N17 -6.3(4)
C34 N18 C33 C32 0.2(4)
N17 C32 C33 N18 -0.1(4)
C31 C32 C33 N18 177.9(3)
C32 N17 C34 N18 0.2(4)
Fe2 N17 C34 N18 176.5(3)
C33 N18 C34 N17 -0.2(4)
